data_7129521
loop_
_publ_author_name
'Hua, Xiu-Ni'
'Zhang, Wan-Ying'
'Shi, Ping-Ping'

_publ_section_title
;
 Two-step nonlinear optical switch in a hydrogen-bonded perovskite-type
 crystal
;
_journal_name_full 'Chemical Communications'
_journal_paper_doi 10.1039/D1CC06306E
_journal_year 2022
_chemical_formula_moiety 'Cl3 Mn, C4 H12 N O'
_chemical_formula_sum 'C4 H12 Cl3 Mn N O'
_chemical_formula_weight 251.44
_space_group_crystal_system orthorhombic
_space_group_IT_number 19
_space_group_name_Hall 'P 2ac 2ab'
_space_group_name_H-M_alt 'P 21 21 21'
_atom_sites_solution_hydrogens mixed
_audit_creation_method SHELXL-2014/7
_audit_update_record
;
2021-12-18 deposited with the CCDC.	2022-01-06 downloaded from the CCDC.
;
_cell_angle_alpha 90
_cell_angle_beta 90
_cell_angle_gamma 90
_cell_formula_units_Z 4
_cell_length_a 6.5395(2)
_cell_length_b 9.9821(3)
_cell_length_c 14.8082(5)
_cell_measurement_reflns_used 4377
_cell_measurement_temperature 293(2)
_cell_measurement_theta_max 30.7330
_cell_measurement_theta_min 3.3810
_cell_volume 966.65(5)
_computing_cell_refinement 'CrysAlisPro 1.171.40.14e (Rigaku OD, 2018)'
_computing_data_collection 'CrysAlisPro 1.171.40.14e (Rigaku OD, 2018)'
_computing_data_reduction 'CrysAlisPro 1.171.40.14e (Rigaku OD, 2018)'
_computing_molecular_graphics 'DIAMOND (Brandenburg & Putz, 2005)'
_computing_publication_material 'SHELXL-2014/7 (Sheldrick, 2014)'
_computing_structure_refinement 'SHELXL-2014/7 (Sheldrick, 2014)'
_computing_structure_solution 'SHELXL-2014/7 (Sheldrick, 2014)'
_diffrn_ambient_temperature 293(2)
_diffrn_measured_fraction_theta_full 0.999
_diffrn_measured_fraction_theta_max 0.999
_diffrn_measurement_device_type 'XtaLAB Synergy R, DW system, HyPix'
_diffrn_radiation_type MoK\a
_diffrn_radiation_wavelength 0.71073
_diffrn_reflns_av_R_equivalents 0.0085
_diffrn_reflns_av_unetI/netI 0.0102
_diffrn_reflns_Laue_measured_fraction_full 0.999
_diffrn_reflns_Laue_measured_fraction_max 0.999
_diffrn_reflns_limit_h_max 7
_diffrn_reflns_limit_h_min -7
_diffrn_reflns_limit_k_max 11
_diffrn_reflns_limit_k_min -10
_diffrn_reflns_limit_l_max 17
_diffrn_reflns_limit_l_min -15
_diffrn_reflns_number 4148
_diffrn_reflns_point_group_measured_fraction_full 0.999
_diffrn_reflns_point_group_measured_fraction_max 0.999
_diffrn_reflns_theta_full 25.013
_diffrn_reflns_theta_max 25.013
_diffrn_reflns_theta_min 2.751
_diffrn_source 'Rotating-anode X-ray tube'
_exptl_absorpt_coefficient_mu 2.135
_exptl_absorpt_correction_T_max 0.808
_exptl_absorpt_correction_T_min 0.688
_exptl_absorpt_correction_type multi-scan
_exptl_absorpt_process_details 'CrysAlisPro 1.171.40.14e (Rigaku OD, 2018)'
_exptl_crystal_colour pink
_exptl_crystal_density_diffrn 1.728
_exptl_crystal_description rod-like
_exptl_crystal_F_000 508
_exptl_crystal_size_max 0.20
_exptl_crystal_size_mid 0.15
_exptl_crystal_size_min 0.10
_refine_diff_density_max 0.204
_refine_diff_density_min -0.263
_refine_diff_density_rms 0.049
_refine_ls_abs_structure_details
;
 Refined as an inversion twin.
;
_refine_ls_abs_structure_Flack 0.36(3)
_refine_ls_extinction_method none
_refine_ls_goodness_of_fit_ref 1.149
_refine_ls_hydrogen_treatment constr
_refine_ls_matrix_type full
_refine_ls_number_parameters 94
_refine_ls_number_reflns 1691
_refine_ls_number_restraints 0
_refine_ls_restrained_S_all 1.149
_refine_ls_R_factor_all 0.0145
_refine_ls_R_factor_gt 0.0140
_refine_ls_shift/su_max 0.001
_refine_ls_shift/su_mean 0.000
_refine_ls_structure_factor_coef Fsqd
_refine_ls_weighting_details 'w=1/[\s^2^(Fo^2^)+(0.0198P)^2^+0.1341P] where P=(Fo^2^+2Fc^2^)/3'
_refine_ls_weighting_scheme calc
_refine_ls_wR_factor_gt 0.0377
_refine_ls_wR_factor_ref 0.0379
_reflns_Friedel_coverage 0.681
_reflns_Friedel_fraction_full 1.000
_reflns_Friedel_fraction_max 1.000
_reflns_number_gt 1662
_reflns_number_total 1691
_reflns_threshold_expression 'I > 2\s(I)'
_cod_data_source_file d1cc06306e2.cif
_cod_data_source_block P212121
_cod_database_code 7129521
_shelx_shelxl_version_number 2014/7
_shelx_space_group_comment
;
The symmetry employed for this shelxl refinement is uniquely defined
by the following loop, which should always be used as a source of
symmetry information in preference to the above space-group names.
They are only intended as comments.
;

loop_
_space_group_symop_operation_xyz
'x, y, z'
'-x+1/2, -y, z+1/2'
'x+1/2, -y+1/2, -z'
'-x, y+1/2, -z+1/2'

loop_
_atom_site_label
_atom_site_type_symbol
_atom_site_fract_x
_atom_site_fract_y
_atom_site_fract_z
_atom_site_U_iso_or_equiv
_atom_site_adp_type
_atom_site_occupancy
_atom_site_site_symmetry_order
_atom_site_calc_flag
_atom_site_refinement_flags_posn
_atom_site_refinement_flags_adp
_atom_site_refinement_flags_occupancy
_atom_site_disorder_assembly
_atom_site_disorder_group
O1 O 0.9336(3) 0.8204(2) 0.50689(12) 0.0518(5) Uani 1 1 d . . . . .
H1 H 0.8951 0.8949 0.4908 0.078 Uiso 1 1 d R U . . .
N1 N 0.6916(3) 0.7026(2) 0.65317(11) 0.0336(4) Uani 1 1 d . . . . .
H1D H 0.6522 0.6934 0.5896 0.040 Uiso 1 1 d R U . . .
C1 C 0.5007(4) 0.7167(4) 0.70760(19) 0.0589(8) Uani 1 1 d . . . . .
H1A H 0.5353 0.7248 0.7704 0.088 Uiso 1 1 calc R U . . .
H1B H 0.4162 0.6391 0.6989 0.088 Uiso 1 1 calc R U . . .
H1C H 0.4278 0.7952 0.6885 0.088 Uiso 1 1 calc R U . . .
C2 C 0.8021(4) 0.5793(3) 0.6801(2) 0.0538(7) Uani 1 1 d . . . . .
H2A H 0.8507 0.5886 0.7409 0.081 Uiso 1 1 calc R U . . .
H2B H 0.9161 0.5654 0.6403 0.081 Uiso 1 1 calc R U . . .
H2C H 0.7112 0.5040 0.6765 0.081 Uiso 1 1 calc R U . . .
C3 C 0.8195(4) 0.8257(3) 0.66200(16) 0.0433(6) Uani 1 1 d . . . . .
H3A H 0.8704 0.8320 0.7234 0.052 Uiso 1 1 calc R U . . .
H3B H 0.7352 0.9039 0.6505 0.052 Uiso 1 1 calc R U . . .
C4 C 0.9967(4) 0.8259(3) 0.59791(19) 0.0543(7) Uani 1 1 d . . . . .
H4A H 1.0770 0.9063 0.6074 0.065 Uiso 1 1 calc R U . . .
H4B H 1.0835 0.7494 0.6107 0.065 Uiso 1 1 calc R U . . .
Mn1 Mn 0.88562(4) 0.74965(4) 0.99979(2) 0.02618(10) Uani 1 1 d . . . . .
Cl1 Cl 0.63099(8) 0.56745(5) 0.95317(4) 0.03487(13) Uani 1 1 d . . . . .
Cl2 Cl 0.63462(7) 0.78932(6) 1.12947(3) 0.03278(13) Uani 1 1 d . . . . .
Cl3 Cl 0.64389(8) 0.90360(5) 0.91207(3) 0.03174(13) Uani 1 1 d . . . . .

loop_
_atom_site_aniso_label
_atom_site_aniso_U_11
_atom_site_aniso_U_22
_atom_site_aniso_U_33
_atom_site_aniso_U_23
_atom_site_aniso_U_13
_atom_site_aniso_U_12
O1 0.0567(10) 0.0554(12) 0.0433(10) 0.0133(9) 0.0101(8) 0.0021(9)
N1 0.0325(10) 0.0454(12) 0.0229(8) -0.0026(8) 0.0010(7) -0.0074(8)
C1 0.0408(14) 0.089(2) 0.0466(15) -0.0192(16) 0.0122(12) -0.0151(15)
C2 0.0611(17) 0.0405(15) 0.0597(16) -0.0014(14) -0.0153(14) -0.0058(13)
C3 0.0498(15) 0.0399(14) 0.0403(13) -0.0007(11) -0.0009(11) -0.0106(11)
C4 0.0440(14) 0.068(2) 0.0515(16) 0.0167(15) 0.0002(12) -0.0196(14)
Mn1 0.01513(15) 0.03360(18) 0.02981(17) -0.00286(11) 0.00020(11) -0.00002(11)
Cl1 0.0231(2) 0.0325(3) 0.0490(3) -0.0110(2) 0.0019(2) 0.0014(2)
Cl2 0.0216(2) 0.0516(3) 0.0252(2) -0.0058(2) -0.0002(2) 0.0001(2)
Cl3 0.0262(2) 0.0357(3) 0.0333(3) 0.0047(2) -0.0016(2) 0.0028(2)

loop_
_atom_type_symbol
_atom_type_description
_atom_type_scat_dispersion_real
_atom_type_scat_dispersion_imag
_atom_type_scat_source
C C 0.0033 0.0016 'International Tables Vol C Tables 4.2.6.8 and 6.1.1.4'
H H 0.0000 0.0000 'International Tables Vol C Tables 4.2.6.8 and 6.1.1.4'
Cl Cl 0.1484 0.1585 'International Tables Vol C Tables 4.2.6.8 and 6.1.1.4'
Mn Mn 0.3368 0.7283 'International Tables Vol C Tables 4.2.6.8 and 6.1.1.4'
N N 0.0061 0.0033 'International Tables Vol C Tables 4.2.6.8 and 6.1.1.4'
O O 0.0106 0.0060 'International Tables Vol C Tables 4.2.6.8 and 6.1.1.4'

loop_
_geom_angle_atom_site_label_1
_geom_angle_atom_site_label_2
_geom_angle_atom_site_label_3
_geom_angle
_geom_angle_site_symmetry_1
_geom_angle_site_symmetry_3
_geom_angle_publ_flag
C4 O1 H1 109.5 . . ?
C2 N1 C3 112.76(18) . . ?
C2 N1 C1 109.9(2) . . ?
C3 N1 C1 110.1(2) . . ?
C2 N1 H1D 108.0 . . ?
C3 N1 H1D 108.0 . . ?
C1 N1 H1D 107.9 . . ?
N1 C1 H1A 109.5 . . ?
N1 C1 H1B 109.5 . . ?
H1A C1 H1B 109.5 . . ?
N1 C1 H1C 109.5 . . ?
H1A C1 H1C 109.5 . . ?
H1B C1 H1C 109.5 . . ?
N1 C2 H2A 109.5 . . ?
N1 C2 H2B 109.5 . . ?
H2A C2 H2B 109.5 . . ?
N1 C2 H2C 109.5 . . ?
H2A C2 H2C 109.5 . . ?
H2B C2 H2C 109.5 . . ?
N1 C3 C4 112.3(2) . . ?
N1 C3 H3A 109.2 . . ?
C4 C3 H3A 109.2 . . ?
N1 C3 H3B 109.2 . . ?
C4 C3 H3B 109.2 . . ?
H3A C3 H3B 107.9 . . ?
O1 C4 C3 112.3(2) . . ?
O1 C4 H4A 109.1 . . ?
C3 C4 H4A 109.1 . . ?
O1 C4 H4B 109.1 . . ?
C3 C4 H4B 109.1 . . ?
H4A C4 H4B 107.9 . . ?
Cl1 Mn1 Cl2 84.919(19) 3_567 3_567 ?
Cl1 Mn1 Cl2 95.09(2) 3_567 . ?
Cl2 Mn1 Cl2 179.83(2) 3_567 . ?
Cl1 Mn1 Cl3 95.64(2) 3_567 . ?
Cl2 Mn1 Cl3 96.05(2) 3_567 . ?
Cl2 Mn1 Cl3 83.779(18) . . ?
Cl1 Mn1 Cl1 178.83(2) 3_567 . ?
Cl2 Mn1 Cl1 96.02(2) 3_567 . ?
Cl2 Mn1 Cl1 83.976(18) . . ?
Cl3 Mn1 Cl1 83.566(19) . . ?
Cl1 Mn1 Cl3 82.849(18) 3_567 3_567 ?
Cl2 Mn1 Cl3 82.715(17) 3_567 3_567 ?
Cl2 Mn1 Cl3 97.458(19) . 3_567 ?
Cl3 Mn1 Cl3 178.12(2) . 3_567 ?
Cl1 Mn1 Cl3 97.96(2) . 3_567 ?
Mn1 Cl1 Mn1 79.955(15) 3_467 . ?
Mn1 Cl2 Mn1 79.754(13) 3_467 . ?
Mn1 Cl3 Mn1 78.180(14) . 3_467 ?

loop_
_geom_bond_atom_site_label_1
_geom_bond_atom_site_label_2
_geom_bond_distance
_geom_bond_site_symmetry_2
_geom_bond_publ_flag
O1 C4 1.411(3) . ?
O1 H1 0.8199 . ?
N1 C2 1.482(3) . ?
N1 C3 1.492(3) . ?
N1 C1 1.493(3) . ?
N1 H1D 0.9801 . ?
C1 H1A 0.9600 . ?
C1 H1B 0.9600 . ?
C1 H1C 0.9600 . ?
C2 H2A 0.9600 . ?
C2 H2B 0.9600 . ?
C2 H2C 0.9600 . ?
C3 C4 1.498(4) . ?
C3 H3A 0.9700 . ?
C3 H3B 0.9700 . ?
C4 H4A 0.9700 . ?
C4 H4B 0.9700 . ?
Mn1 Cl1 2.5285(6) 3_567 ?
Mn1 Cl2 2.5429(6) 3_567 ?
Mn1 Cl2 2.5571(6) . ?
Mn1 Cl3 2.5589(6) . ?
Mn1 Cl1 2.5606(6) . ?
Mn1 Cl3 2.6261(6) 3_567 ?
Cl1 Mn1 2.5285(6) 3_467 ?
Cl2 Mn1 2.5429(6) 3_467 ?
Cl3 Mn1 2.6261(6) 3_467 ?

loop_
_geom_torsion_atom_site_label_1
_geom_torsion_atom_site_label_2
_geom_torsion_atom_site_label_3
_geom_torsion_atom_site_label_4
_geom_torsion
_geom_torsion_site_symmetry_1
_geom_torsion_site_symmetry_2
_geom_torsion_site_symmetry_3
_geom_torsion_site_symmetry_4
_geom_torsion_publ_flag
C2 N1 C3 C4 65.6(3) . . . . ?
C1 N1 C3 C4 -171.2(2) . . . . ?
N1 C3 C4 O1 60.4(3) . . . . ?
